data_1559703
loop_
_publ_author_name
'Show, Veronica L.'
'Fok, Emily Y.'
'Johnson, Adam R.'

_publ_section_title
;
 2-({[(2<i>S</i>)-1-Hydroxy-1,1,3-triphenylpropan-2-yl]imino}methyl)-4,6-bis(4-methylphenyl)phenol
;
_journal_coeditor_code SJ4216
_journal_issue 12
_journal_name_full IUCrData
_journal_page_first x201576
_journal_paper_doi 10.1107/S241431462001576X
_journal_volume 5
_journal_year 2020
_chemical_absolute_configuration syn
_chemical_formula_iupac 'C42 H37 N O2'
_chemical_formula_moiety 'C42 H37 N O2'
_chemical_formula_sum 'C42 H37 N O2'
_chemical_formula_weight 587.72
_chemical_name_systematic
2-({[(2<i>S</i>)-1-Hydroxy-1,1,3-triphenylpropan-2-yl]imino}methyl)-4,6-bis(4-methylphenyl)phenol
_space_group_crystal_system orthorhombic
_space_group_IT_number 19
_space_group_name_Hall 'P 2ac 2ab'
_space_group_name_H-M_alt 'P 21 21 21'
_atom_sites_solution_hydrogens geom
_atom_sites_solution_primary dual
_audit_creation_method
;
Olex2 1.3-ac4
(compiled 2019.04.23 svn.r3594 for Rigaku Oxford Diffraction, GUI svn.r5739)
 (Dolomanov <i>et al.</i>, 2009)
;
_cell_angle_alpha 90
_cell_angle_beta 90
_cell_angle_gamma 90
_cell_formula_units_Z 4
_cell_length_a 9.2554(3)
_cell_length_b 11.5721(4)
_cell_length_c 31.9214(10)
_cell_measurement_reflns_used 14764
_cell_measurement_temperature 293(2)
_cell_measurement_theta_max 20.7780
_cell_measurement_theta_min 1.9190
_cell_volume 3418.92(19)
_computing_cell_refinement
;
CrysAlisPro (Rigaku OD, 2019)
;
_computing_data_collection
;
CrysAlisPro (Rigaku OD, 2019)
;
_computing_data_reduction
;
CrysAlisPro (Rigaku OD, 2019)
;
_computing_molecular_graphics
;
<i>OLEX2</i> (Dolomanov <i>et al.</i>, 2009)
;
_computing_publication_material
;
<i>OLEX2</i> (Dolomanov <i>et al.</i>, 2009)
and <i>CrystalMaker</i> (Palmer, 2020)
;
_computing_structure_refinement
;
ShelXL (Sheldrick, 2015b)
;
_computing_structure_solution
;
ShelXT (Sheldrick, 2015a)
;
_diffrn_ambient_temperature 293(2)
_diffrn_detector 'CCD plate'
_diffrn_detector_area_resol_mean 10.0000
_diffrn_measured_fraction_theta_full 0.999
_diffrn_measured_fraction_theta_max 0.999
_diffrn_measurement_device 'two-circle diffractometer'
_diffrn_measurement_device_type 'XtaLAB Mini II'
_diffrn_measurement_method '\w scans'
_diffrn_radiation_monochromator graphite
_diffrn_radiation_probe x-ray
_diffrn_radiation_type 'Mo K\a'
_diffrn_radiation_wavelength 0.71073
_diffrn_reflns_av_R_equivalents 0.0742
_diffrn_reflns_av_unetI/netI 0.0477
_diffrn_reflns_limit_h_max 11
_diffrn_reflns_limit_h_min -11
_diffrn_reflns_limit_k_max 13
_diffrn_reflns_limit_k_min -13
_diffrn_reflns_limit_l_max 38
_diffrn_reflns_limit_l_min -38
_diffrn_reflns_number 88879
_diffrn_reflns_theta_full 25.122
_diffrn_reflns_theta_max 25.122
_diffrn_reflns_theta_min 2.174
_diffrn_source 'fine-focus sealed X-ray tube'
_exptl_absorpt_coefficient_mu 0.069
_exptl_absorpt_correction_T_max 0.994
_exptl_absorpt_correction_T_min 0.982
_exptl_absorpt_correction_type analytical
_exptl_absorpt_process_details
;
[CrysAlisPro (Rigaku OD, 2019) and ABSPACK (Rigaku OD, 2017)]
;
_exptl_crystal_colour 'clear light yellow'
_exptl_crystal_density_diffrn 1.142
_exptl_crystal_description block
_exptl_crystal_F_000 1248
_exptl_crystal_size_max 0.307
_exptl_crystal_size_mid 0.156
_exptl_crystal_size_min 0.108
_refine_diff_density_max 0.119
_refine_diff_density_min -0.109
_refine_ls_abs_structure_details
;
Flack <i>x</i> determined using 1229 quotients
[(<i>I</i>^+^)-(<i>I</i>^-^)]/[(<i>I</i>^+^)+(<i>I</i>^-^)]
(Parsons, <i>et al</i>, 2013)
;
_refine_ls_abs_structure_Flack 0.1(7)
_refine_ls_extinction_method none
_refine_ls_goodness_of_fit_ref 1.007
_refine_ls_hydrogen_treatment constr
_refine_ls_matrix_type full
_refine_ls_number_parameters 410
_refine_ls_number_reflns 6086
_refine_ls_number_restraints 0
_refine_ls_restrained_S_all 1.007
_refine_ls_R_factor_all 0.0973
_refine_ls_R_factor_gt 0.0524
_refine_ls_shift/su_max 0.001
_refine_ls_shift/su_mean 0.000
_refine_ls_structure_factor_coef Fsqd
_refine_ls_weighting_details 'w=1/[\s^2^(Fo^2^)+(0.0556P)^2^+0.0355P] where P=(Fo^2^+2Fc^2^)/3'
_refine_ls_weighting_scheme calc
_refine_ls_wR_factor_gt 0.0976
_refine_ls_wR_factor_ref 0.1122
_reflns_number_gt 3835
_reflns_number_total 6086
_reflns_threshold_expression 'I > 2\s(I)'
_cod_data_source_file sj4216sup1.cif
_cod_data_source_block I
_cod_database_code 1559703
_shelx_space_group_comment
;
The symmetry employed for this shelxl refinement is uniquely defined
by the following loop, which should always be used as a source of
symmetry information in preference to the above space-group names.
They are only intended as comments.
;

loop_
_space_group_symop_operation_xyz
'x, y, z'
'-x+1/2, -y, z+1/2'
'-x, y+1/2, -z+1/2'
'x+1/2, -y+1/2, -z'

loop_
_atom_site_type_symbol
_atom_site_label
_atom_site_fract_x
_atom_site_fract_y
_atom_site_fract_z
_atom_site_U_iso_or_equiv
_atom_site_adp_type
_atom_site_calc_flag
_atom_site_occupancy
_atom_site_disorder_assembly
_atom_site_disorder_group
O O1 0.6294(3) 0.4955(2) 0.24453(7) 0.0653(7) Uani d 1 . .
H H1 0.689147 0.504113 0.263236 0.098 Uiso calc 1 . .
O O2 0.7917(3) 0.4887(2) 0.35057(7) 0.0692(7) Uani d 1 . .
H H2 0.736655 0.464313 0.332477 0.104 Uiso calc 1 . .
N N1 0.6319(3) 0.3457(2) 0.31194(8) 0.0532(7) Uani d 1 . .
C C1 0.6062(4) 0.3744(3) 0.23755(10) 0.0517(9) Uani d 1 . .
C C2 0.5320(4) 0.3249(3) 0.27742(9) 0.0504(9) Uani d 1 . .
H H2A 0.516244 0.241633 0.274077 0.060 Uiso calc 1 . .
C C3 0.3884(4) 0.3847(3) 0.28819(10) 0.0639(10) Uani d 1 . .
H H3A 0.407654 0.463637 0.296750 0.077 Uiso calc 1 . .
H H3B 0.328159 0.387332 0.263330 0.077 Uiso calc 1 . .
C C4 0.3080(4) 0.3237(3) 0.32255(11) 0.0556(9) Uani d 1 . .
C C5 0.3318(5) 0.3464(4) 0.36421(12) 0.0798(13) Uani d 1 . .
H H5 0.396579 0.404315 0.371609 0.096 Uiso calc 1 . .
C C6 0.2621(6) 0.2855(5) 0.39534(14) 0.0977(16) Uani d 1 . .
H H6 0.280074 0.303258 0.423272 0.117 Uiso calc 1 . .
C C7 0.1695(6) 0.2017(4) 0.38588(17) 0.0970(16) Uani d 1 . .
H H7 0.124816 0.159862 0.407115 0.116 Uiso calc 1 . .
C C8 0.1405(6) 0.1773(4) 0.34539(19) 0.1091(17) Uani d 1 . .
H H8 0.074177 0.119804 0.338752 0.131 Uiso calc 1 . .
C C9 0.2096(5) 0.2380(4) 0.31360(14) 0.0921(14) Uani d 1 . .
H H9 0.188961 0.220341 0.285810 0.111 Uiso calc 1 . .
C C10 0.5138(4) 0.3654(3) 0.19787(10) 0.0543(9) Uani d 1 . .
C C11 0.4240(4) 0.2731(3) 0.18940(11) 0.0677(11) Uani d 1 . .
H H11 0.414767 0.214442 0.209129 0.081 Uiso calc 1 . .
C C12 0.3474(4) 0.2657(4) 0.15224(13) 0.0770(12) Uani d 1 . .
H H12 0.285473 0.203753 0.147597 0.092 Uiso calc 1 . .
C C13 0.3629(5) 0.3501(4) 0.12213(14) 0.0828(13) Uani d 1 . .
H H13 0.309935 0.346367 0.097415 0.099 Uiso calc 1 . .
C C14 0.4574(5) 0.4401(4) 0.12889(13) 0.0870(14) Uani d 1 . .
H H14 0.471721 0.495095 0.108055 0.104 Uiso calc 1 . .
C C15 0.5317(5) 0.4495(4) 0.16667(12) 0.0744(12) Uani d 1 . .
H H15 0.593370 0.511637 0.171223 0.089 Uiso calc 1 . .
C C16 0.7499(4) 0.3123(3) 0.22963(9) 0.0522(9) Uani d 1 . .
C C17 0.8731(5) 0.3723(4) 0.21882(12) 0.0772(12) Uani d 1 . .
H H17 0.870032 0.452549 0.217305 0.093 Uiso calc 1 . .
C C18 1.0013(5) 0.3154(5) 0.21019(14) 0.0910(14) Uani d 1 . .
H H18 1.082786 0.357674 0.202763 0.109 Uiso calc 1 . .
C C19 1.0091(5) 0.1980(5) 0.21249(13) 0.0831(13) Uani d 1 . .
H H19 1.095450 0.159806 0.206974 0.100 Uiso calc 1 . .
C C20 0.8883(5) 0.1375(4) 0.22298(12) 0.0778(12) Uani d 1 . .
H H20 0.891793 0.057265 0.224532 0.093 Uiso calc 1 . .
C C21 0.7618(4) 0.1940(4) 0.23126(11) 0.0703(11) Uani d 1 . .
H H21 0.680645 0.150724 0.238279 0.084 Uiso calc 1 . .
C C22 0.6586(4) 0.2695(3) 0.33965(10) 0.0550(9) Uani d 1 . .
H H22 0.620090 0.195694 0.336849 0.066 Uiso calc 1 . .
C C23 0.7494(4) 0.2969(3) 0.37590(10) 0.0496(9) Uani d 1 . .
C C24 0.8122(4) 0.4061(3) 0.38002(10) 0.0526(9) Uani d 1 . .
C C25 0.8931(4) 0.4348(3) 0.41580(10) 0.0500(9) Uani d 1 . .
C C26 0.9079(4) 0.3519(3) 0.44648(10) 0.0529(9) Uani d 1 . .
H H26 0.959861 0.370856 0.470443 0.064 Uiso calc 1 . .
C C27 0.8493(4) 0.2410(3) 0.44368(10) 0.0478(8) Uani d 1 . .
C C28 0.7703(4) 0.2159(3) 0.40773(10) 0.0541(9) Uani d 1 . .
H H28 0.730155 0.142665 0.404804 0.065 Uiso calc 1 . .
C C29 0.8755(4) 0.1531(3) 0.47686(10) 0.0504(9) Uani d 1 . .
C C30 1.0031(4) 0.1530(3) 0.49976(11) 0.0604(10) Uani d 1 . .
H H30 1.071466 0.210327 0.494851 0.072 Uiso calc 1 . .
C C31 1.0305(4) 0.0696(4) 0.52972(11) 0.0683(11) Uani d 1 . .
H H31 1.116596 0.072379 0.544695 0.082 Uiso calc 1 . .
C C32 0.9326(4) -0.0180(3) 0.53792(11) 0.0622(10) Uani d 1 . .
C C33 0.8045(4) -0.0174(3) 0.51594(11) 0.0621(10) Uani d 1 . .
H H33 0.735757 -0.074099 0.521325 0.075 Uiso calc 1 . .
C C34 0.7762(4) 0.0665(3) 0.48582(10) 0.0591(10) Uani d 1 . .
H H34 0.688924 0.064645 0.471381 0.071 Uiso calc 1 . .
C C35 0.9668(5) -0.1114(4) 0.56979(13) 0.0922(15) Uani d 1 . .
H H35A 0.905661 -0.102056 0.593855 0.138 Uiso calc 1 . .
H H35B 1.066098 -0.105268 0.578152 0.138 Uiso calc 1 . .
H H35C 0.950142 -0.185964 0.557520 0.138 Uiso calc 1 . .
C C36 0.9554(4) 0.5526(3) 0.42036(11) 0.0561(10) Uani d 1 . .
C C37 1.0498(4) 0.5958(3) 0.39045(11) 0.0650(10) Uani d 1 . .
H H37 1.074983 0.550160 0.367610 0.078 Uiso calc 1 . .
C C38 1.1070(5) 0.7055(4) 0.39409(13) 0.0770(12) Uani d 1 . .
H H38 1.169606 0.732566 0.373533 0.092 Uiso calc 1 . .
C C39 1.0733(6) 0.7756(4) 0.42744(16) 0.0842(14) Uani d 1 . .
C C40 0.9821(6) 0.7310(4) 0.45696(15) 0.0924(14) Uani d 1 . .
H H40 0.958615 0.776139 0.480080 0.111 Uiso calc 1 . .
C C41 0.9239(4) 0.6224(4) 0.45388(12) 0.0730(12) Uani d 1 . .
H H41 0.862259 0.595760 0.474761 0.088 Uiso calc 1 . .
C C42 1.1356(8) 0.8968(4) 0.43117(18) 0.143(2) Uani d 1 . .
H H42A 1.082749 0.948409 0.413288 0.214 Uiso calc 1 . .
H H42B 1.235355 0.895979 0.422919 0.214 Uiso calc 1 . .
H H42C 1.128080 0.922631 0.459675 0.214 Uiso calc 1 . .

loop_
_atom_site_aniso_label
_atom_site_aniso_U_11
_atom_site_aniso_U_22
_atom_site_aniso_U_33
_atom_site_aniso_U_12
_atom_site_aniso_U_13
_atom_site_aniso_U_23
O1 0.090(2) 0.0512(15) 0.0548(15) -0.0053(15) -0.0084(14) -0.0028(12)
O2 0.092(2) 0.0583(15) 0.0569(15) -0.0119(14) -0.0203(14) 0.0123(13)
N1 0.0618(18) 0.0565(18) 0.0413(16) 0.0019(16) -0.0026(15) 0.0023(15)
C1 0.066(2) 0.045(2) 0.044(2) -0.001(2) -0.0056(19) -0.0016(16)
C2 0.056(2) 0.048(2) 0.046(2) 0.0028(19) -0.0033(18) 0.0010(16)
C3 0.071(3) 0.068(2) 0.053(2) 0.012(2) -0.007(2) 0.0017(19)
C4 0.055(2) 0.059(2) 0.053(2) 0.010(2) -0.0002(19) -0.0080(19)
C5 0.082(3) 0.093(3) 0.064(3) -0.016(3) 0.008(2) -0.016(2)
C6 0.104(4) 0.123(4) 0.066(3) -0.014(4) 0.024(3) -0.006(3)
C7 0.104(4) 0.081(3) 0.106(4) 0.005(3) 0.049(3) -0.008(3)
C8 0.109(4) 0.098(4) 0.121(4) -0.033(3) 0.041(4) -0.039(4)
C9 0.088(3) 0.111(4) 0.077(3) -0.018(3) 0.012(3) -0.034(3)
C10 0.062(2) 0.053(2) 0.048(2) 0.0072(19) -0.0011(18) -0.0027(18)
C11 0.078(3) 0.075(3) 0.050(2) -0.013(2) 0.000(2) 0.001(2)
C12 0.077(3) 0.097(3) 0.057(2) -0.011(3) 0.001(2) -0.020(3)
C13 0.086(3) 0.094(3) 0.068(3) 0.017(3) -0.022(3) -0.018(3)
C14 0.112(4) 0.085(3) 0.064(3) 0.019(3) -0.020(3) 0.013(2)
C15 0.090(3) 0.068(3) 0.065(2) 0.000(2) -0.017(2) 0.008(2)
C16 0.055(2) 0.061(2) 0.0408(19) -0.007(2) -0.0051(18) -0.0024(17)
C17 0.070(3) 0.083(3) 0.079(3) -0.007(3) 0.003(2) 0.008(2)
C18 0.059(3) 0.115(5) 0.099(4) -0.016(3) 0.008(3) 0.001(3)
C19 0.069(3) 0.109(4) 0.071(3) 0.018(3) -0.001(2) -0.009(3)
C20 0.079(3) 0.075(3) 0.080(3) 0.010(3) 0.003(3) -0.007(2)
C21 0.062(3) 0.066(3) 0.083(3) 0.000(2) 0.009(2) -0.001(2)
C22 0.062(2) 0.054(2) 0.050(2) 0.0008(19) -0.0030(19) 0.0009(18)
C23 0.056(2) 0.050(2) 0.0423(19) -0.0015(18) -0.0014(17) 0.0007(17)
C24 0.061(2) 0.053(2) 0.044(2) 0.0029(19) 0.0006(18) 0.0043(17)
C25 0.055(2) 0.053(2) 0.0423(19) 0.0028(19) 0.0005(18) -0.0002(18)
C26 0.055(2) 0.061(2) 0.0427(19) 0.003(2) -0.0013(17) -0.0024(18)
C27 0.050(2) 0.051(2) 0.0432(19) 0.0011(18) -0.0006(17) 0.0037(16)
C28 0.058(2) 0.053(2) 0.052(2) -0.0032(19) -0.0009(19) 0.0029(18)
C29 0.053(2) 0.054(2) 0.0452(18) 0.002(2) -0.0029(19) 0.0027(17)
C30 0.058(2) 0.068(3) 0.055(2) -0.005(2) -0.0074(19) 0.009(2)
C31 0.067(3) 0.080(3) 0.058(2) 0.002(2) -0.016(2) 0.008(2)
C32 0.071(3) 0.062(2) 0.054(2) 0.008(2) -0.003(2) 0.0097(19)
C33 0.063(2) 0.062(3) 0.062(2) -0.003(2) 0.000(2) 0.014(2)
C34 0.058(2) 0.062(2) 0.058(2) -0.001(2) -0.0077(19) 0.007(2)
C35 0.108(4) 0.088(3) 0.080(3) 0.011(3) -0.016(3) 0.032(2)
C36 0.069(3) 0.051(2) 0.048(2) 0.001(2) -0.005(2) 0.0026(18)
C37 0.090(3) 0.057(2) 0.049(2) -0.009(2) -0.005(2) -0.0032(19)
C38 0.099(3) 0.068(3) 0.064(3) -0.015(3) -0.009(2) 0.010(2)
C39 0.112(4) 0.052(3) 0.089(3) -0.014(3) -0.015(3) 0.002(3)
C40 0.126(4) 0.062(3) 0.089(3) -0.001(3) 0.002(3) -0.026(3)
C41 0.088(3) 0.063(3) 0.068(3) 0.000(2) 0.009(2) -0.013(2)
C42 0.214(7) 0.064(3) 0.149(5) -0.046(4) -0.014(5) -0.014(3)

loop_
_atom_type_symbol
_atom_type_description
_atom_type_scat_dispersion_real
_atom_type_scat_dispersion_imag
_atom_type_scat_source
C C 0.0033 0.0016 'International Tables Vol C Tables 4.2.6.8 and 6.1.1.4'
H H 0.0000 0.0000 'International Tables Vol C Tables 4.2.6.8 and 6.1.1.4'
N N 0.0061 0.0033 'International Tables Vol C Tables 4.2.6.8 and 6.1.1.4'
O O 0.0106 0.0060 'International Tables Vol C Tables 4.2.6.8 and 6.1.1.4'

loop_
_exptl_crystal_face_index_h
_exptl_crystal_face_index_k
_exptl_crystal_face_index_l
_exptl_crystal_face_perp_dist
0 -2 5 0.0475
-1 0 -1 0.1232
-1 0 0 0.1196
-5 2 4 0.1097
0 -5 -2 0.0430
0 5 2 0.0652
5 -2 -5 0.1432
0 2 -5 0.0773
1 0 1 0.2038
0 0 1 0.0879
0 0 -1 0.0652
0 2 5 0.0728
0 -2 -5 0.0601

loop_
_geom_angle_atom_site_label_1
_geom_angle_atom_site_label_2
_geom_angle_atom_site_label_3
_geom_angle_site_symmetry_1
_geom_angle_site_symmetry_3
_geom_angle
_geom_angle_publ_flag
C1 O1 H1 . . 109.5 ?
C24 O2 H2 . . 109.5 ?
C22 N1 C2 . . 122.3(3) ?
O1 C1 C2 . . 107.4(3) ?
O1 C1 C10 . . 106.2(3) ?
O1 C1 C16 . . 110.7(3) ?
C10 C1 C2 . . 113.9(3) ?
C10 C1 C16 . . 108.4(3) ?
C16 C1 C2 . . 110.2(3) ?
N1 C2 C1 . . 106.1(3) ?
N1 C2 H2A . . 109.8 ?
N1 C2 C3 . . 107.8(3) ?
C1 C2 H2A . . 109.8 ?
C3 C2 C1 . . 113.5(3) ?
C3 C2 H2A . . 109.8 ?
C2 C3 H3A . . 109.1 ?
C2 C3 H3B . . 109.1 ?
H3A C3 H3B . . 107.9 ?
C4 C3 C2 . . 112.3(3) ?
C4 C3 H3A . . 109.1 ?
C4 C3 H3B . . 109.1 ?
C5 C4 C3 . . 122.6(4) ?
C5 C4 C9 . . 116.4(4) ?
C9 C4 C3 . . 121.0(3) ?
C4 C5 H5 . . 119.1 ?
C4 C5 C6 . . 121.7(4) ?
C6 C5 H5 . . 119.1 ?
C5 C6 H6 . . 119.6 ?
C7 C6 C5 . . 120.7(5) ?
C7 C6 H6 . . 119.6 ?
C6 C7 H7 . . 120.1 ?
C6 C7 C8 . . 119.9(5) ?
C8 C7 H7 . . 120.1 ?
C7 C8 H8 . . 119.9 ?
C7 C8 C9 . . 120.2(5) ?
C9 C8 H8 . . 119.9 ?
C4 C9 C8 . . 121.1(4) ?
C4 C9 H9 . . 119.4 ?
C8 C9 H9 . . 119.4 ?
C11 C10 C1 . . 123.4(3) ?
C11 C10 C15 . . 118.0(3) ?
C15 C10 C1 . . 118.3(3) ?
C10 C11 H11 . . 119.2 ?
C10 C11 C12 . . 121.6(4) ?
C12 C11 H11 . . 119.2 ?
C11 C12 H12 . . 120.0 ?
C13 C12 C11 . . 120.0(4) ?
C13 C12 H12 . . 120.0 ?
C12 C13 H13 . . 120.2 ?
C14 C13 C12 . . 119.5(4) ?
C14 C13 H13 . . 120.2 ?
C13 C14 H14 . . 119.7 ?
C13 C14 C15 . . 120.5(4) ?
C15 C14 H14 . . 119.7 ?
C10 C15 H15 . . 119.9 ?
C14 C15 C10 . . 120.2(4) ?
C14 C15 H15 . . 119.9 ?
C17 C16 C1 . . 121.5(3) ?
C21 C16 C1 . . 122.1(3) ?
C21 C16 C17 . . 116.4(4) ?
C16 C17 H17 . . 119.4 ?
C16 C17 C18 . . 121.2(4) ?
C18 C17 H17 . . 119.4 ?
C17 C18 H18 . . 119.7 ?
C19 C18 C17 . . 120.6(4) ?
C19 C18 H18 . . 119.7 ?
C18 C19 H19 . . 120.6 ?
C20 C19 C18 . . 118.8(5) ?
C20 C19 H19 . . 120.6 ?
C19 C20 H20 . . 119.8 ?
C19 C20 C21 . . 120.3(4) ?
C21 C20 H20 . . 119.8 ?
C16 C21 H21 . . 118.7 ?
C20 C21 C16 . . 122.6(4) ?
C20 C21 H21 . . 118.7 ?
N1 C22 H22 . . 119.6 ?
N1 C22 C23 . . 120.7(3) ?
C23 C22 H22 . . 119.6 ?
C24 C23 C22 . . 120.6(3) ?
C28 C23 C22 . . 120.6(3) ?
C28 C23 C24 . . 118.8(3) ?
O2 C24 C23 . . 121.0(3) ?
O2 C24 C25 . . 118.2(3) ?
C23 C24 C25 . . 120.8(3) ?
C24 C25 C36 . . 120.2(3) ?
C26 C25 C24 . . 117.8(3) ?
C26 C25 C36 . . 122.0(3) ?
C25 C26 H26 . . 118.1 ?
C25 C26 C27 . . 123.8(3) ?
C27 C26 H26 . . 118.1 ?
C26 C27 C29 . . 121.3(3) ?
C28 C27 C26 . . 116.7(3) ?
C28 C27 C29 . . 122.0(3) ?
C23 C28 H28 . . 118.9 ?
C27 C28 C23 . . 122.2(3) ?
C27 C28 H28 . . 118.9 ?
C30 C29 C27 . . 120.9(3) ?
C30 C29 C34 . . 117.0(3) ?
C34 C29 C27 . . 122.1(3) ?
C29 C30 H30 . . 119.3 ?
C31 C30 C29 . . 121.4(4) ?
C31 C30 H30 . . 119.3 ?
C30 C31 H31 . . 119.3 ?
C30 C31 C32 . . 121.5(3) ?
C32 C31 H31 . . 119.3 ?
C31 C32 C35 . . 120.8(4) ?
C33 C32 C31 . . 117.6(3) ?
C33 C32 C35 . . 121.6(4) ?
C32 C33 H33 . . 119.4 ?
C32 C33 C34 . . 121.2(4) ?
C34 C33 H33 . . 119.4 ?
C29 C34 C33 . . 121.4(3) ?
C29 C34 H34 . . 119.3 ?
C33 C34 H34 . . 119.3 ?
C32 C35 H35A . . 109.5 ?
C32 C35 H35B . . 109.5 ?
C32 C35 H35C . . 109.5 ?
H35A C35 H35B . . 109.5 ?
H35A C35 H35C . . 109.5 ?
H35B C35 H35C . . 109.5 ?
C37 C36 C25 . . 120.5(3) ?
C41 C36 C25 . . 122.3(3) ?
C41 C36 C37 . . 117.3(4) ?
C36 C37 H37 . . 119.5 ?
C38 C37 C36 . . 121.0(4) ?
C38 C37 H37 . . 119.5 ?
C37 C38 H38 . . 119.3 ?
C39 C38 C37 . . 121.4(4) ?
C39 C38 H38 . . 119.3 ?
C38 C39 C42 . . 121.3(5) ?
C40 C39 C38 . . 116.8(4) ?
C40 C39 C42 . . 121.9(5) ?
C39 C40 H40 . . 118.7 ?
C39 C40 C41 . . 122.7(4) ?
C41 C40 H40 . . 118.7 ?
C36 C41 H41 . . 119.6 ?
C40 C41 C36 . . 120.8(4) ?
C40 C41 H41 . . 119.6 ?
C39 C42 H42A . . 109.5 ?
C39 C42 H42B . . 109.5 ?
C39 C42 H42C . . 109.5 ?
H42A C42 H42B . . 109.5 ?
H42A C42 H42C . . 109.5 ?
H42B C42 H42C . . 109.5 ?

loop_
_geom_bond_atom_site_label_1
_geom_bond_atom_site_label_2
_geom_bond_site_symmetry_2
_geom_bond_distance
_geom_bond_publ_flag
O1 H1 . 0.8200 ?
O1 C1 . 1.435(4) ?
O2 H2 . 0.8200 ?
O2 C24 . 1.354(4) ?
N1 C2 . 1.459(4) ?
N1 C22 . 1.273(4) ?
C1 C2 . 1.556(4) ?
C1 C10 . 1.532(5) ?
C1 C16 . 1.533(5) ?
C2 H2A . 0.9800 ?
C2 C3 . 1.538(5) ?
C3 H3A . 0.9700 ?
C3 H3B . 0.9700 ?
C3 C4 . 1.501(5) ?
C4 C5 . 1.373(5) ?
C4 C9 . 1.377(5) ?
C5 H5 . 0.9300 ?
C5 C6 . 1.378(5) ?
C6 H6 . 0.9300 ?
C6 C7 . 1.329(6) ?
C7 H7 . 0.9300 ?
C7 C8 . 1.350(6) ?
C8 H8 . 0.9300 ?
C8 C9 . 1.389(6) ?
C9 H9 . 0.9300 ?
C10 C11 . 1.379(5) ?
C10 C15 . 1.402(5) ?
C11 H11 . 0.9300 ?
C11 C12 . 1.385(5) ?
C12 H12 . 0.9300 ?
C12 C13 . 1.378(5) ?
C13 H13 . 0.9300 ?
C13 C14 . 1.377(6) ?
C14 H14 . 0.9300 ?
C14 C15 . 1.392(5) ?
C15 H15 . 0.9300 ?
C16 C17 . 1.380(5) ?
C16 C21 . 1.374(5) ?
C17 H17 . 0.9300 ?
C17 C18 . 1.385(6) ?
C18 H18 . 0.9300 ?
C18 C19 . 1.363(6) ?
C19 H19 . 0.9300 ?
C19 C20 . 1.361(6) ?
C20 H20 . 0.9300 ?
C20 C21 . 1.367(5) ?
C21 H21 . 0.9300 ?
C22 H22 . 0.9300 ?
C22 C23 . 1.465(4) ?
C23 C24 . 1.397(4) ?
C23 C28 . 1.396(4) ?
C24 C25 . 1.406(4) ?
C25 C26 . 1.378(4) ?
C25 C36 . 1.487(5) ?
C26 H26 . 0.9300 ?
C26 C27 . 1.396(4) ?
C27 C28 . 1.391(4) ?
C27 C29 . 1.488(4) ?
C28 H28 . 0.9300 ?
C29 C30 . 1.388(4) ?
C29 C34 . 1.390(4) ?
C30 H30 . 0.9300 ?
C30 C31 . 1.382(5) ?
C31 H31 . 0.9300 ?
C31 C32 . 1.385(5) ?
C32 C33 . 1.378(5) ?
C32 C35 . 1.518(5) ?
C33 H33 . 0.9300 ?
C33 C34 . 1.392(5) ?
C34 H34 . 0.9300 ?
C35 H35A . 0.9600 ?
C35 H35B . 0.9600 ?
C35 H35C . 0.9600 ?
C36 C37 . 1.388(5) ?
C36 C41 . 1.372(5) ?
C37 H37 . 0.9300 ?
C37 C38 . 1.380(5) ?
C38 H38 . 0.9300 ?
C38 C39 . 1.374(6) ?
C39 C40 . 1.366(6) ?
C39 C42 . 1.521(6) ?
C40 H40 . 0.9300 ?
C40 C41 . 1.371(5) ?
C41 H41 . 0.9300 ?
C42 H42A . 0.9600 ?
C42 H42B . 0.9600 ?
C42 H42C . 0.9600 ?

loop_
_geom_hbond_atom_site_label_D
_geom_hbond_atom_site_label_H
_geom_hbond_atom_site_label_A
_geom_hbond_site_symmetry_A
_geom_hbond_distance_DH
_geom_hbond_distance_HA
_geom_hbond_distance_DA
_geom_hbond_angle_DHA
_geom_hbond_publ_flag
O2 H2 N1 . 0.82 1.80 2.539(4) 148 yes
O1 H1 N1 . 0.82 2.46 2.763(3) 103 yes

_cod_database_fobs_code 1559703
